data_2220037
loop_
_publ_author_name
'Li, Yu-Feng'
'Wang, Lin-Tong'
'Jian, Fang-Fang'

_publ_section_title 5-<i>tert</i>-Butyl-2-[5-(5-<i>tert</i>-butyl-1,3-benzoxazol-2-yl)-2-thienyl]-1,3-benzoxazole
_journal_coeditor_code AT2649
_journal_issue 12
_journal_name_full 'Acta Crystallographica Section E'
_journal_page_first o2410
_journal_paper_doi 10.1107/S1600536808037665
_journal_volume 64
_journal_year 2008
_chemical_formula_iupac 'C26 H26 N2 O2 S'
_chemical_formula_moiety 'C26 H26 N2 O2 S'
_chemical_formula_sum 'C26 H26 N2 O2 S'
_chemical_formula_weight 430.56
_chemical_name_systematic 5-tert-Butyl-2-[5-(5-tert-butyl-1,3-benzoxazol-2-yl)-2-thienyl]-1,3-benzoxazole
_space_group_IT_number 2
_symmetry_cell_setting triclinic
_symmetry_space_group_name_Hall '-P 1'
_symmetry_space_group_name_H-M 'P -1'
_atom_sites_solution_hydrogens geom
_atom_sites_solution_primary direct
_atom_sites_solution_secondary difmap
_audit_creation_method SHELXL-97
_cell_angle_alpha 72.79(3)
_cell_angle_beta 88.88(3)
_cell_angle_gamma 79.32(3)
_cell_formula_units_Z 2
_cell_length_a 6.0852(12)
_cell_length_b 11.520(2)
_cell_length_c 16.986(3)
_cell_measurement_reflns_used 1520
_cell_measurement_temperature 293(2)
_cell_measurement_theta_max 23.55
_cell_measurement_theta_min 2.51
_cell_volume 1116.9(4)
_computing_cell_refinement 'SAINT (Bruker, 1997)'
_computing_data_collection 'SMART (Bruker, 1997)'
_computing_data_reduction 'SAINT (Bruker, 1997)'
_computing_molecular_graphics 'SHELXTL (Sheldrick, 2008)'
_computing_publication_material 'SHELXTL (Sheldrick, 2008)'
_computing_structure_refinement 'SHELXL97 (Sheldrick, 2008)'
_computing_structure_solution 'SHELXS97 (Sheldrick, 2008)'
_diffrn_ambient_temperature 293(2)
_diffrn_measured_fraction_theta_full 0.982
_diffrn_measured_fraction_theta_max 0.982
_diffrn_measurement_device_type 'Bruker SMART CCD area-detector'
_diffrn_measurement_method '\f and \w'
_diffrn_radiation_monochromator graphite
_diffrn_radiation_source 'fine-focus sealed tube'
_diffrn_radiation_type MoK\a
_diffrn_radiation_wavelength 0.71073
_diffrn_reflns_av_R_equivalents 0.0313
_diffrn_reflns_av_sigmaI/netI 0.0606
_diffrn_reflns_limit_h_max 7
_diffrn_reflns_limit_h_min -7
_diffrn_reflns_limit_k_max 14
_diffrn_reflns_limit_k_min -14
_diffrn_reflns_limit_l_max 17
_diffrn_reflns_limit_l_min -21
_diffrn_reflns_number 6826
_diffrn_reflns_theta_full 27.00
_diffrn_reflns_theta_max 27.00
_diffrn_reflns_theta_min 1.88
_exptl_absorpt_coefficient_mu 0.170
_exptl_absorpt_correction_type none
_exptl_crystal_colour yellow
_exptl_crystal_density_diffrn 1.280
_exptl_crystal_density_method 'not measured'
_exptl_crystal_description block
_exptl_crystal_F_000 456
_exptl_crystal_size_max 0.25
_exptl_crystal_size_mid 0.20
_exptl_crystal_size_min 0.18
_refine_diff_density_max 0.482
_refine_diff_density_min -0.317
_refine_ls_extinction_coef 0.026(4)
_refine_ls_extinction_expression Fc^*^=kFc[1+0.001xFc^2^\l^3^/sin(2\q)]^-1/4^
_refine_ls_extinction_method 'SHELXL97 (Sheldrick, 2008)'
_refine_ls_goodness_of_fit_ref 1.040
_refine_ls_hydrogen_treatment constr
_refine_ls_matrix_type full
_refine_ls_number_parameters 309
_refine_ls_number_reflns 4783
_refine_ls_number_restraints 57
_refine_ls_restrained_S_all 1.122
_refine_ls_R_factor_all 0.1010
_refine_ls_R_factor_gt 0.0606
_refine_ls_shift/su_max 0.000
_refine_ls_shift/su_mean 0.000
_refine_ls_structure_factor_coef Fsqd
_refine_ls_weighting_details 'calc w=1/[\s^2^(Fo^2^)+(0.083P)^2^+0.378P] where P=(Fo^2^+2Fc^2^)/3'
_refine_ls_weighting_scheme calc
_refine_ls_wR_factor_gt 0.1577
_refine_ls_wR_factor_ref 0.1871
_reflns_number_gt 2940
_reflns_number_total 4783
_reflns_threshold_expression I>2\s(I)
_cod_data_source_file at2649.cif
_cod_data_source_block I
_cod_database_code 2220037
_cod_database_fobs_code 2220037

loop_
_symmetry_equiv_pos_as_xyz
'x, y, z'
'-x, -y, -z'

loop_
_atom_site_aniso_label
_atom_site_aniso_U_11
_atom_site_aniso_U_22
_atom_site_aniso_U_33
_atom_site_aniso_U_12
_atom_site_aniso_U_13
_atom_site_aniso_U_23
S1 0.0560(5) 0.0611(5) 0.0504(5) -0.0031(4) -0.0010(4) -0.0020(4)
O2 0.0479(12) 0.0515(11) 0.0502(12) -0.0087(9) -0.0014(9) -0.0071(9)
O1 0.0662(14) 0.0563(12) 0.0404(11) -0.0022(11) -0.0055(10) -0.0086(9)
N1 0.0601(17) 0.0672(17) 0.0474(15) 0.0009(14) -0.0021(12) -0.0072(13)
N2 0.0476(15) 0.0606(15) 0.0517(15) -0.0058(12) -0.0029(12) -0.0030(12)
C1 0.096(3) 0.072(3) 0.093(3) -0.018(2) -0.024(2) 0.017(2)
C2 0.091(3) 0.079(2) 0.073(2) -0.004(2) -0.028(2) -0.027(2)
C3 0.101(3) 0.095(3) 0.081(3) 0.036(3) -0.025(2) -0.036(2)
C4 0.062(2) 0.0510(17) 0.0498(17) -0.0043(15) -0.0088(15) -0.0136(14)
C5 0.060(2) 0.0474(16) 0.0457(17) -0.0102(14) -0.0036(14) -0.0142(13)
C6 0.063(2) 0.0590(18) 0.0402(16) -0.0035(16) 0.0005(14) -0.0094(13)
C7 0.0578(19) 0.0460(16) 0.0454(17) -0.0063(14) 0.0001(14) -0.0087(13)
C8 0.063(2) 0.0462(16) 0.0393(16) -0.0076(14) -0.0022(14) -0.0107(12)
C9 0.073(2) 0.071(2) 0.0438(17) -0.0045(18) 0.0058(16) -0.0170(15)
C10 0.061(2) 0.0587(19) 0.0548(19) -0.0007(16) -0.0010(15) -0.0200(15)
C11 0.0556(19) 0.0516(17) 0.0470(17) -0.0095(14) -0.0017(14) -0.0110(14)
C12 0.058(2) 0.0505(17) 0.0451(16) -0.0104(14) -0.0066(14) -0.0098(13)
C13 0.062(2) 0.0580(18) 0.0468(17) -0.0165(16) -0.0009(15) -0.0071(14)
C14 0.0524(19) 0.0587(18) 0.0517(18) -0.0119(15) 0.0000(14) -0.0126(14)
C15 0.0501(18) 0.0497(16) 0.0481(17) -0.0081(14) -0.0054(14) -0.0089(13)
C16 0.0460(17) 0.0499(16) 0.0522(18) -0.0063(14) -0.0045(14) -0.0130(14)
C17 0.0506(18) 0.0442(15) 0.0450(16) -0.0111(13) -0.0034(13) -0.0089(12)
C18 0.0430(17) 0.0492(16) 0.0488(17) -0.0039(13) -0.0017(13) -0.0117(13)
C19 0.0480(18) 0.0606(18) 0.0500(17) -0.0110(15) 0.0031(14) -0.0086(14)
C20 0.0497(18) 0.0504(16) 0.0494(17) -0.0081(14) -0.0056(14) -0.0119(13)
C21 0.0496(18) 0.0532(18) 0.0602(19) -0.0018(14) -0.0120(15) -0.0121(15)
C22 0.0417(17) 0.0567(18) 0.0612(19) -0.0060(14) 0.0003(14) -0.0143(15)
C23 0.063(2) 0.062(2) 0.0541(19) -0.0060(17) -0.0094(16) 0.0005(15)
C24 0.120(7) 0.187(9) 0.111(7) -0.025(7) -0.024(6) 0.062(6)
C25 0.149(8) 0.065(4) 0.072(5) -0.040(5) 0.013(5) 0.002(3)
C26 0.182(9) 0.084(5) 0.059(4) -0.017(6) 0.040(5) -0.013(4)
C24' 0.168(9) 0.087(6) 0.051(4) -0.022(6) -0.015(5) -0.010(4)
C25' 0.178(10) 0.046(4) 0.091(6) 0.001(5) 0.022(6) -0.007(4)
C26' 0.105(7) 0.175(10) 0.143(9) -0.048(7) 0.010(7) 0.053(7)

loop_
_atom_site_type_symbol
_atom_site_label
_atom_site_fract_x
_atom_site_fract_y
_atom_site_fract_z
_atom_site_U_iso_or_equiv
_atom_site_thermal_displace_type
_atom_site_calc_flag
_atom_site_refinement_flags
_atom_site_occupancy
S S1 0.58719(14) 0.77701(8) 0.00117(5) 0.0601(3) Uani . . 1.000
O O1 0.2519(4) 1.00117(19) -0.08466(12) 0.0567(7) Uani . . 1.000
O O2 1.1731(3) 0.55542(18) 0.07064(12) 0.0517(7) Uani . . 1.000
N N1 0.3847(5) 1.0267(3) -0.21200(16) 0.0621(9) Uani . . 1.000
N N2 0.8447(4) 0.5523(2) 0.13353(16) 0.0568(9) Uani . . 1.000
C C1 -0.1548(7) 1.4283(4) -0.4007(3) 0.0955(17) Uani . . 1.000
C C2 -0.3823(7) 1.2682(4) -0.3939(2) 0.0812(14) Uani . . 1.000
C C3 -0.4984(8) 1.4230(4) -0.3198(3) 0.0971(17) Uani . . 1.000
C C4 -0.2957(6) 1.3431(3) -0.34509(19) 0.0553(10) Uani . . 1.000
C C5 -0.1536(5) 1.2540(3) -0.27123(18) 0.0509(10) Uani . . 1.000
C C6 0.0494(5) 1.1872(3) -0.28414(18) 0.0563(10) Uani . . 1.000
C C7 0.1771(5) 1.1053(3) -0.21673(18) 0.0513(10) Uani . . 1.000
C C8 0.0973(5) 1.0894(3) -0.13912(17) 0.0502(10) Uani . . 1.000
C C9 -0.1032(6) 1.1522(3) -0.1232(2) 0.0639(11) Uani . . 1.000
C C10 -0.2260(6) 1.2345(3) -0.19051(19) 0.0589(11) Uani . . 1.000
C C11 0.4174(5) 0.9704(3) -0.13440(18) 0.0522(10) Uani . . 1.000
C C12 0.6087(5) 0.8788(3) -0.09425(18) 0.0520(10) Uani . . 1.000
C C13 0.8153(6) 0.8580(3) -0.12375(19) 0.0567(11) Uani . . 1.000
C C14 0.9600(6) 0.7598(3) -0.06945(19) 0.0549(11) Uani . . 1.000
C C15 0.8597(5) 0.7069(3) 0.00045(18) 0.0506(10) Uani . . 1.000
C C16 0.9503(5) 0.6044(3) 0.07071(19) 0.0501(10) Uani . . 1.000
C C17 1.2069(5) 0.4605(3) 0.14351(17) 0.0472(9) Uani . . 1.000
C C18 1.0079(5) 0.4580(3) 0.18216(18) 0.0482(10) Uani . . 1.000
C C19 0.9930(5) 0.3697(3) 0.25628(18) 0.0545(10) Uani . . 1.000
C C20 1.1818(5) 0.2826(3) 0.29081(18) 0.0506(10) Uani . . 1.000
C C21 1.3811(5) 0.2891(3) 0.24862(19) 0.0562(11) Uani . . 1.000
C C22 1.4005(5) 0.3778(3) 0.17496(19) 0.0543(10) Uani . . 1.000
C C23 1.1718(5) 0.1827(3) 0.37112(19) 0.0642(11) Uani . . 1.000
C C24 1.3987(10) 0.1150(10) 0.4102(6) 0.163(4) Uani . . 0.539(8)
C C25 1.0524(16) 0.0853(6) 0.3523(4) 0.098(3) Uani . . 0.539(8)
C C26 1.0314(17) 0.2331(7) 0.4322(4) 0.112(4) Uani . . 0.539(8)
C C26' 0.9370(10) 0.1644(12) 0.3948(8) 0.160(5) Uani . . 0.461(8)
C C24' 1.273(2) 0.2224(8) 0.4398(5) 0.104(4) Uani . . 0.461(8)
C C25' 1.3145(18) 0.0592(6) 0.3717(6) 0.111(4) Uani . . 0.461(8)
H H1A -0.24570 1.48400 -0.44690 0.1440 Uiso calc R 1.000
H H1B -0.03250 1.37960 -0.42020 0.1440 Uiso calc R 1.000
H H1C -0.09720 1.47480 -0.37020 0.1440 Uiso calc R 1.000
H H2A -0.47220 1.32330 -0.44060 0.1220 Uiso calc R 1.000
H H3B -0.44820 1.47120 -0.28870 0.1450 Uiso calc R 1.000
H H3C -0.59200 1.37060 -0.28640 0.1450 Uiso calc R 1.000
H H6A 0.10010 1.19690 -0.33730 0.0680 Uiso calc R 1.000
H H9A -0.15400 1.14010 -0.06990 0.0760 Uiso calc R 1.000
H H2B -0.47120 1.21410 -0.35930 0.1220 Uiso calc R 1.000
H H2C -0.25800 1.21990 -0.41260 0.1220 Uiso calc R 1.000
H H3A -0.58200 1.47730 -0.36820 0.1450 Uiso calc R 1.000
H H19A 0.85790 0.36850 0.28280 0.0650 Uiso calc R 1.000
H H21A 1.50760 0.23040 0.27150 0.0680 Uiso calc R 1.000
H H22A 1.53530 0.38140 0.14850 0.0650 Uiso calc R 1.000
H H24A 1.44840 0.04530 0.39010 0.2450 Uiso calc . 0.539(8)
H H24B 1.38780 0.08690 0.46900 0.2450 Uiso calc . 0.539(8)
H H24C 1.50390 0.17000 0.39630 0.2450 Uiso calc . 0.539(8)
H H25A 0.99670 0.11480 0.29600 0.1460 Uiso calc . 0.539(8)
H H25B 0.93010 0.07220 0.38830 0.1460 Uiso calc . 0.539(8)
H H25C 1.15680 0.00880 0.36080 0.1460 Uiso calc . 0.539(8)
H H26A 0.87580 0.23900 0.41970 0.1680 Uiso calc . 0.539(8)
H H26B 1.05960 0.31370 0.42880 0.1680 Uiso calc . 0.539(8)
H H26C 1.06940 0.17870 0.48700 0.1680 Uiso calc . 0.539(8)
H H10A -0.36330 1.27920 -0.18190 0.0710 Uiso calc R 1.000
H H13A 0.85680 0.90420 -0.17470 0.0680 Uiso calc R 1.000
H H14A 1.10850 0.73370 -0.08010 0.0660 Uiso calc R 1.000
H H24D 1.33780 0.29410 0.41540 0.1560 Uiso calc . 0.461(8)
H H24E 1.38710 0.15600 0.47090 0.1560 Uiso calc . 0.461(8)
H H24F 1.15780 0.24140 0.47580 0.1560 Uiso calc . 0.461(8)
H H25D 1.24530 0.02460 0.33590 0.1670 Uiso calc . 0.461(8)
H H25E 1.32770 0.00360 0.42680 0.1670 Uiso calc . 0.461(8)
H H25F 1.46060 0.07150 0.35280 0.1670 Uiso calc . 0.461(8)
H H26D 0.86350 0.14870 0.35050 0.2400 Uiso calc . 0.461(8)
H H26E 0.85490 0.23750 0.40530 0.2400 Uiso calc . 0.461(8)
H H26F 0.94360 0.09520 0.44350 0.2400 Uiso calc . 0.461(8)

loop_
_atom_type_symbol
_atom_type_description
_atom_type_scat_dispersion_real
_atom_type_scat_dispersion_imag
_atom_type_scat_source
C C 0.0033 0.0016 'International Tables Vol C Tables 4.2.6.8 and 6.1.1.4'
H H 0.0000 0.0000 'International Tables Vol C Tables 4.2.6.8 and 6.1.1.4'
N N 0.0061 0.0033 'International Tables Vol C Tables 4.2.6.8 and 6.1.1.4'
O O 0.0106 0.0060 'International Tables Vol C Tables 4.2.6.8 and 6.1.1.4'
S S 0.1246 0.1234 'International Tables Vol C Tables 4.2.6.8 and 6.1.1.4'

loop_
_geom_angle_atom_site_label_1
_geom_angle_atom_site_label_2
_geom_angle_atom_site_label_3
_geom_angle
C15 S1 C12 90.76(15)
C16 O2 C17 103.0(2)
C11 O1 C8 103.4(2)
C11 N1 C7 103.6(3)
C16 N2 C18 104.0(3)
C4 C1 H1A 109.5
C4 C1 H1B 109.5
H1A C1 H1B 109.5
C4 C1 H1C 109.5
H1A C1 H1C 109.5
H1B C1 H1C 109.5
C4 C2 H2A 109.5
C4 C2 H2B 109.5
H2A C2 H2B 109.5
C4 C2 H2C 109.5
H2A C2 H2C 109.5
H2B C2 H2C 109.5
C4 C3 H3A 109.5
C4 C3 H3B 109.5
H3A C3 H3B 109.5
C4 C3 H3C 109.5
H3A C3 H3C 109.5
H3B C3 H3C 109.5
C2 C4 C1 108.9(3)
C2 C4 C5 108.7(3)
C1 C4 C5 110.1(3)
C2 C4 C3 107.8(3)
C1 C4 C3 108.6(3)
C5 C4 C3 112.7(3)
C6 C5 C10 118.6(3)
C6 C5 C4 119.4(3)
C10 C5 C4 122.0(3)
C5 C6 C7 119.1(3)
C5 C6 H6A 120.4
C7 C6 H6A 120.4
C8 C7 C6 119.8(3)
C8 C7 N1 109.2(3)
C6 C7 N1 131.1(3)
C9 C8 C7 123.4(3)
C9 C8 O1 128.8(3)
C7 C8 O1 107.9(3)
C8 C9 C10 116.1(3)
C8 C9 H9A 121.9
C10 C9 H9A 121.9
C9 C10 C5 123.0(3)
C9 C10 H10A 118.5
C5 C10 H10A 118.5
N1 C11 O1 116.0(3)
N1 C11 C12 127.4(3)
O1 C11 C12 116.6(3)
C13 C12 C11 127.6(3)
C13 C12 S1 111.9(2)
C11 C12 S1 120.4(3)
C12 C13 C14 112.7(3)
C12 C13 H13A 123.6
C14 C13 H13A 123.6
C15 C14 C13 112.4(3)
C15 C14 H14A 123.8
C13 C14 H14A 123.8
C14 C15 C16 129.5(3)
C14 C15 S1 112.2(2)
C16 C15 S1 118.3(2)
N2 C16 O2 115.9(3)
N2 C16 C15 127.2(3)
O2 C16 C15 116.9(3)
C18 C17 C22 123.2(3)
C18 C17 O2 108.3(2)
C22 C17 O2 128.5(3)
C17 C18 C19 120.5(3)
C17 C18 N2 108.8(3)
C19 C18 N2 130.7(3)
C18 C19 C20 119.2(3)
C18 C19 H19A 120.4
C20 C19 H19A 120.4
C19 C20 C21 118.0(3)
C19 C20 C23 120.9(3)
C21 C20 C23 121.1(3)
C22 C21 C20 123.7(3)
C22 C21 H21A 118.1
C20 C21 H21A 118.1
C17 C22 C21 115.4(3)
C17 C22 H22A 122.3
C21 C22 H22A 122.3
C26 C23 C20 111.4(4)
C26 C23 C26' 53.4(5)
C20 C23 C26' 113.9(5)
C26 C23 C24 110.0(3)
C20 C23 C24 114.0(5)
C26' C23 C24 132.0(6)
C26 C23 C25' 136.2(5)
C20 C23 C25' 112.4(4)
C26' C23 C25' 109.2(4)
C24 C23 C25' 47.4(4)
C26 C23 C24' 56.9(4)
C20 C23 C24' 107.2(4)
C26' C23 C24' 107.4(4)
C24 C23 C24' 60.3(4)
C25' C23 C24' 106.3(4)
C26 C23 C25 106.7(3)
C20 C23 C25 107.4(3)
C26' C23 C25 54.6(5)
C24 C23 C25 107.0(3)
C25' C23 C25 62.3(4)
C24' C23 C25 145.2(5)
C23 C24 H24A 109.5
C23 C24 H24B 109.5
H24A C24 H24B 109.5
C23 C24 H24C 109.5
H24A C24 H24C 109.5
H24B C24 H24C 109.5
C23 C25 H25A 109.5
C23 C25 H25B 109.5
H25A C25 H25B 109.5
C23 C25 H25C 109.5
H25A C25 H25C 109.5
H25B C25 H25C 109.5
C23 C26 H26A 109.5
C23 C26 H26B 109.5
H26A C26 H26B 109.5
C23 C26 H26C 109.5
H26A C26 H26C 109.5
H26B C26 H26C 109.5
C23 C24' H24D 109.5
C23 C24' H24E 109.5
H24D C24' H24E 109.5
C23 C24' H24F 109.5
H24D C24' H24F 109.5
H24E C24' H24F 109.5
C23 C25' H25D 109.5
C23 C25' H25E 109.5
H25D C25' H25E 109.5
C23 C25' H25F 109.5
H25D C25' H25F 109.5
H25E C25' H25F 109.5
C23 C26' H26D 109.5
C23 C26' H26E 109.5
H26D C26' H26E 109.5
C23 C26' H26F 109.5
H26D C26' H26F 109.5
H26E C26' H26F 109.5

loop_
_geom_bond_atom_site_label_1
_geom_bond_atom_site_label_2
_geom_bond_distance
S1 C15 1.706(3)
S1 C12 1.715(3)
O2 C16 1.369(3)
O2 C17 1.377(3)
O1 C11 1.366(4)
O1 C8 1.377(3)
N1 C11 1.286(4)
N1 C7 1.400(4)
N2 C16 1.284(4)
N2 C18 1.397(4)
C1 C4 1.524(5)
C1 H1A 0.9600
C1 H1B 0.9600
C1 H1C 0.9600
C2 C4 1.523(5)
C2 H2A 0.9600
C2 H2B 0.9600
C2 H2C 0.9600
C3 C4 1.531(5)
C3 H3A 0.9600
C3 H3B 0.9600
C3 H3C 0.9600
C4 C5 1.526(4)
C5 C6 1.379(4)
C5 C10 1.398(4)
C6 C7 1.389(4)
C6 H6A 0.9300
C7 C8 1.368(4)
C8 C9 1.365(5)
C9 C10 1.376(4)
C9 H9A 0.9300
C10 H10A 0.9300
C11 C12 1.444(4)
C12 C13 1.350(4)
C13 C14 1.397(4)
C13 H13A 0.9300
C14 C15 1.355(4)
C14 H14A 0.9300
C15 C16 1.440(4)
C17 C18 1.367(4)
C17 C22 1.374(4)
C18 C19 1.379(4)
C19 C20 1.386(4)
C19 H19A 0.9300
C20 C21 1.399(4)
C20 C23 1.511(4)
C21 C22 1.380(4)
C21 H21A 0.9300
C22 H22A 0.9300
C23 C26 1.511(4)
C23 C26' 1.512(5)
C23 C24 1.512(5)
C23 C25' 1.521(5)
C23 C24' 1.550(5)
C23 C25 1.553(4)
C24 H24A 0.9600
C24 H24B 0.9600
C24 H24C 0.9600
C25 H25A 0.9600
C25 H25B 0.9600
C25 H25C 0.9600
C26 H26A 0.9600
C26 H26B 0.9600
C26 H26C 0.9600
C24' H24D 0.9600
C24' H24E 0.9600
C24' H24F 0.9600
C25' H25D 0.9600
C25' H25E 0.9600
C25' H25F 0.9600
C26' H26D 0.9600
C26' H26E 0.9600
C26' H26F 0.9600

loop_
_geom_torsion_atom_site_label_1
_geom_torsion_atom_site_label_2
_geom_torsion_atom_site_label_3
_geom_torsion_atom_site_label_4
_geom_torsion
C2 C4 C5 C6 68.7(4)
C1 C4 C5 C6 -50.5(4)
C3 C4 C5 C6 -171.8(3)
C2 C4 C5 C10 -109.1(4)
C1 C4 C5 C10 131.7(4)
C3 C4 C5 C10 10.4(5)
C10 C5 C6 C7 -1.5(5)
C4 C5 C6 C7 -179.4(3)
C5 C6 C7 C8 1.9(5)
C5 C6 C7 N1 179.6(3)
C11 N1 C7 C8 -0.3(4)
C11 N1 C7 C6 -178.1(3)
C6 C7 C8 C9 -1.2(5)
N1 C7 C8 C9 -179.4(3)
C6 C7 C8 O1 178.0(3)
N1 C7 C8 O1 -0.1(3)
C11 O1 C8 C9 179.6(3)
C11 O1 C8 C7 0.4(3)
C7 C8 C9 C10 0.2(5)
O1 C8 C9 C10 -179.0(3)
C8 C9 C10 C5 0.2(5)
C6 C5 C10 C9 0.4(5)
C4 C5 C10 C9 178.3(3)
C7 N1 C11 O1 0.6(4)
C7 N1 C11 C12 -179.3(3)
C8 O1 C11 N1 -0.6(4)
C8 O1 C11 C12 179.3(3)
N1 C11 C12 C13 20.3(6)
O1 C11 C12 C13 -159.6(3)
N1 C11 C12 S1 -157.8(3)
O1 C11 C12 S1 22.3(4)
C15 S1 C12 C13 0.1(3)
C15 S1 C12 C11 178.5(3)
C11 C12 C13 C14 -178.5(3)
S1 C12 C13 C14 -0.3(4)
C12 C13 C14 C15 0.4(4)
C13 C14 C15 C16 179.9(3)
C13 C14 C15 S1 -0.4(4)
C12 S1 C15 C14 0.2(3)
C12 S1 C15 C16 179.9(2)
C18 N2 C16 O2 -0.1(4)
C18 N2 C16 C15 179.1(3)
C17 O2 C16 N2 0.1(3)
C17 O2 C16 C15 -179.2(2)
C14 C15 C16 N2 -175.3(3)
S1 C15 C16 N2 5.0(4)
C14 C15 C16 O2 3.9(5)
S1 C15 C16 O2 -175.8(2)
C16 O2 C17 C18 0.0(3)
C16 O2 C17 C22 178.8(3)
C22 C17 C18 C19 -0.2(5)
O2 C17 C18 C19 178.7(3)
C22 C17 C18 N2 -178.9(3)
O2 C17 C18 N2 0.0(3)
C16 N2 C18 C17 0.0(3)
C16 N2 C18 C19 -178.5(3)
C17 C18 C19 C20 -0.6(5)
N2 C18 C19 C20 177.8(3)
C18 C19 C20 C21 0.4(4)
C18 C19 C20 C23 -178.8(3)
C19 C20 C21 C22 0.5(5)
C23 C20 C21 C22 179.8(3)
C18 C17 C22 C21 1.0(4)
O2 C17 C22 C21 -177.6(3)
C20 C21 C22 C17 -1.2(5)
C19 C20 C23 C26 -41.2(5)
C21 C20 C23 C26 139.6(5)
C19 C20 C23 C26' 17.0(7)
C21 C20 C23 C26' -162.3(6)
C19 C20 C23 C24 -166.3(5)
C21 C20 C23 C24 14.5(6)
C19 C20 C23 C25' 141.8(5)
C21 C20 C23 C25' -37.4(6)
C19 C20 C23 C24' -101.7(5)
C21 C20 C23 C24' 79.0(6)
C19 C20 C23 C25 75.3(5)
C21 C20 C23 C25 -104.0(5)
